data_1529086
loop_
_publ_author_name
'Sanna, Elena'
'Escudero-Ad\'an, Eduardo C.'
'Bauz\'a, Antonio'
'Ballester, Pablo'
'Frontera, Antonio'
'Rotger, Carmen'
'Costa, Antonio'

_publ_section_title
;
 A crystalline sponge based on dispersive forces suitable for X-ray
 structure determination of included molecular guests
;
_journal_issue 10
_journal_name_full 'Chem. Sci.'
_journal_page_first 5466
_journal_paper_doi 10.1039/C5SC01838B
_journal_volume 6
_journal_year 2015
_chemical_formula_sum 'C74 H72 N4'
_chemical_formula_weight 1017.35
_chemical_name_systematic
;
 ?
;
_space_group_IT_number 2
_space_group_name_Hall '-P 1'
_symmetry_cell_setting triclinic
_symmetry_space_group_name_Hall '-P 1'
_symmetry_space_group_name_H-M 'P -1'
_atom_sites_solution_hydrogens geom
_audit_creation_method SHELXL-2012
_audit_update_record
;
2014-07-07 deposited with the CCDC.
2015-07-14 downloaded from the CCDC.
;
_cell_angle_alpha 82.080(6)
_cell_angle_beta 89.417(6)
_cell_angle_gamma 83.086(6)
_cell_formula_units_Z 2
_cell_length_a 5.8111(13)
_cell_length_b 17.553(4)
_cell_length_c 28.328(5)
_cell_measurement_reflns_used 1304
_cell_measurement_temperature 100(2)
_cell_measurement_theta_max 28.46
_cell_measurement_theta_min 2.36
_cell_volume 2841.1(10)
_computing_cell_refinement 'Bruker APEX2 v2011.4-0'
_computing_data_collection 'Bruker APEX2 v2011.4-0'
_computing_data_reduction 'Bruker SAINT V7.60A'
_computing_molecular_graphics 'Bruker SHELXTL'
_computing_publication_material 'Bruker SHELXTL'
_computing_structure_refinement 'SHELXL-2012 (Sheldrick, 2012)'
_computing_structure_solution Sir2011
_diffrn_ambient_temperature 100(2)
_diffrn_detector_area_resol_mean 512
_diffrn_detector_type '4K CCD area detector APEX II'
_diffrn_measured_fraction_theta_full 0.994
_diffrn_measured_fraction_theta_max 0.868
_diffrn_measurement_device_type 'Kappa 4-axis goniometer bruker-nonius'
_diffrn_measurement_method
;
 Fullsphere data collection, phi and omega scans
;
_diffrn_measurement_specimen_support 'magnetic support with MicroMount'
_diffrn_radiation_monochromator 'Multilayer Montel 200 mirrors'
_diffrn_radiation_type MoK\a
_diffrn_radiation_wavelength 0.71073
_diffrn_reflns_av_unetI/netI 0.0858
_diffrn_reflns_Laue_measured_fraction_full 0.994
_diffrn_reflns_Laue_measured_fraction_max 0.868
_diffrn_reflns_limit_h_max 7
_diffrn_reflns_limit_h_min -7
_diffrn_reflns_limit_k_max 23
_diffrn_reflns_limit_k_min -23
_diffrn_reflns_limit_l_max 38
_diffrn_reflns_limit_l_min 0
_diffrn_reflns_number 21469
_diffrn_reflns_point_group_measured_fraction_full 0.994
_diffrn_reflns_point_group_measured_fraction_max 0.868
_diffrn_reflns_theta_full 25.242
_diffrn_reflns_theta_max 28.572
_diffrn_reflns_theta_min 0.726
_diffrn_source 'Rotating anode X-ray tube'
_diffrn_source_current 70
_diffrn_source_power 50
_diffrn_source_size '0.3 mm x 0.3 mm fine focus'
_diffrn_source_type 'Bruker-Nonius FR 591'
_exptl_absorpt_coefficient_mu 0.069
_exptl_absorpt_correction_T_max 0.998
_exptl_absorpt_correction_T_min 0.768
_exptl_absorpt_correction_type empirical
_exptl_absorpt_process_details
; 
 SADABS Version 2008/1 Bruker-Nonius
 Blessing, Acta Cryst. (1995) A51 33-38
;
_exptl_crystal_colour colourless
_exptl_crystal_density_diffrn 1.189
_exptl_crystal_description plate
_exptl_crystal_F_000 1088
_exptl_crystal_recrystallization_method 'Inmersion in Stilbene'
_exptl_crystal_size_max 0.25
_exptl_crystal_size_mid 0.10
_exptl_crystal_size_min 0.03
_refine_diff_density_max 0.594
_refine_diff_density_min -0.471
_refine_diff_density_rms 0.082
_refine_ls_extinction_method none
_refine_ls_goodness_of_fit_ref 1.041
_refine_ls_hydrogen_treatment constr
_refine_ls_matrix_type full
_refine_ls_number_parameters 818
_refine_ls_number_reflns 21469
_refine_ls_number_restraints 246
_refine_ls_restrained_S_all 1.043
_refine_ls_R_factor_all 0.1388
_refine_ls_R_factor_gt 0.0949
_refine_ls_shift/su_max 0.000
_refine_ls_shift/su_mean 0.000
_refine_ls_structure_factor_coef Fsqd
_refine_ls_weighting_details
;
 w=1/[\s^2^(Fo^2^)+(0.1083P)^2^+3.1100P]
 where P=(Fo^2^+2Fc^2^)/3
;
_refine_ls_weighting_scheme calc
_refine_ls_wR_factor_gt 0.2375
_refine_ls_wR_factor_ref 0.2665
_reflns_Friedel_coverage 0.000
_reflns_number_gt 14509
_reflns_number_total 21469
_reflns_threshold_expression >2sigma(I)
_cod_data_source_file c5sc01838b2.cif
_cod_data_source_block 3_Stilbene
_cod_depositor_comments
;
The following automatic conversions were performed:

'_symmetry_cell_setting' value 'Triclinic' changed to 'triclinic'
according to
/usr/data/users/saulius/crontab/automatic-downloads/rss-feeds/RSC/lib/dictionaries/cif_core.dic
dictionary named 'cif_core.dic' version 2.4.2 from 2011-04-26.

Automatic conversion script
Id: cif_fix_values 3271 2015-04-21 07:52:19Z andrius 

 Adding full bibliography for 1529078--1529087.cif.
;
_cod_original_cell_volume 2841.2(10)
_cod_original_sg_symbol_H-M P-1
_cod_database_code 1529086
_shelx_space_group_comment
;
The symmetry employed for this shelxl refinement is uniquely defined
by the following loop, which should always be used as a source of
symmetry information in preference to the above space-group names.
They are only intended as comments.
;
_shelx_estimated_absorpt_t_min 0.983
_shelx_estimated_absorpt_t_max 0.998
_shelxl_version_number 2012-9

loop_
_space_group_symop_operation_xyz
'x, y, z'
'-x, -y, -z'

loop_
_atom_site_label
_atom_site_type_symbol
_atom_site_fract_x
_atom_site_fract_y
_atom_site_fract_z
_atom_site_U_iso_or_equiv
_atom_site_adp_type
_atom_site_occupancy
_atom_site_site_symmetry_order
_atom_site_calc_flag
_atom_site_refinement_flags_posn
_atom_site_refinement_flags_adp
_atom_site_refinement_flags_occupancy
_atom_site_disorder_assembly
_atom_site_disorder_group
C1 C 0.9106(7) 0.13210(17) 0.38151(11) 0.0200(7) Uani 1 1 d . . . . .
C2 C 1.0311(7) 0.08175(18) 0.42532(11) 0.0210(7) Uani 1 1 d . . . . .
H2A H 1.1927 0.0936 0.4273 0.025 Uiso 1 1 calc R U . . .
H2B H 0.9500 0.0949 0.4545 0.025 Uiso 1 1 calc R U . . .
C3 C 1.0329(7) -0.00458(19) 0.42311(12) 0.0260(8) Uani 1 1 d . . . . .
H3A H 1.1305 -0.0191 0.3962 0.031 Uiso 1 1 calc R U . . .
H3B H 1.1021 -0.0344 0.4528 0.031 Uiso 1 1 calc R U . . .
C4 C 0.7918(8) -0.0255(2) 0.41686(13) 0.0294(9) Uani 1 1 d . . . . .
H4A H 0.6981 -0.0159 0.4453 0.035 Uiso 1 1 calc R U . . .
H4B H 0.8002 -0.0813 0.4139 0.035 Uiso 1 1 calc R U . . .
C5 C 0.6753(7) 0.02232(19) 0.37254(12) 0.0260(8) Uani 1 1 d . . . . .
H5A H 0.5150 0.0096 0.3699 0.031 Uiso 1 1 calc R U . . .
H5B H 0.7612 0.0092 0.3438 0.031 Uiso 1 1 calc R U . . .
C6 C 0.6704(7) 0.10882(19) 0.37526(12) 0.0234(7) Uani 1 1 d . . . . .
H6A H 0.5992 0.1386 0.3457 0.028 Uiso 1 1 calc R U . . .
H6B H 0.5723 0.1224 0.4024 0.028 Uiso 1 1 calc R U . . .
C7 C 1.0447(7) 0.12472(18) 0.33735(11) 0.0223(7) Uani 1 1 d . . . . .
C8 C 1.1392(7) 0.12337(19) 0.29966(11) 0.0231(7) Uani 1 1 d . . . . .
C9 C 1.2462(7) 0.12742(19) 0.25367(11) 0.0227(7) Uani 1 1 d . . . . .
C10 C 1.4638(7) 0.0893(2) 0.24697(12) 0.0248(8) Uani 1 1 d . . . . .
H10 H 1.5435 0.0574 0.2730 0.030 Uiso 1 1 calc R U . . .
C11 C 1.5664(7) 0.0975(2) 0.20244(12) 0.0261(8) Uani 1 1 d . . . . .
H11 H 1.7158 0.0710 0.1980 0.031 Uiso 1 1 calc R U . . .
C12 C 1.4507(7) 0.1446(2) 0.16425(12) 0.0277(8) Uani 1 1 d . . . . .
H12 H 1.5226 0.1505 0.1339 0.033 Uiso 1 1 calc R U . . .
C13 C 1.2325(7) 0.1825(2) 0.17016(11) 0.0257(8) Uani 1 1 d . . . . .
C14 C 1.1291(7) 0.1733(2) 0.21509(11) 0.0260(8) Uani 1 1 d . . . . .
H14 H 0.9777 0.1985 0.2194 0.031 Uiso 1 1 calc R U . . .
C15 C 1.1124(7) 0.2316(2) 0.13110(12) 0.0278(8) Uani 1 1 d . . . . .
C16 C 1.0108(7) 0.27174(19) 0.09882(11) 0.0237(8) Uani 1 1 d . . . . .
C17 C 0.8767(7) 0.31664(18) 0.05798(11) 0.0223(7) Uani 1 1 d . . . . .
C18 C 0.6611(7) 0.2784(2) 0.05032(14) 0.0297(8) Uani 1 1 d . . . . .
H18A H 0.5662 0.2766 0.0796 0.036 Uiso 1 1 calc R U . . .
H18B H 0.5672 0.3100 0.0241 0.036 Uiso 1 1 calc R U . . .
C19 C 0.7215(8) 0.1966(2) 0.03827(15) 0.0337(9) Uani 1 1 d . . . . .
H19A H 0.8032 0.1636 0.0657 0.040 Uiso 1 1 calc R U . . .
H19B H 0.5771 0.1745 0.0324 0.040 Uiso 1 1 calc R U . . .
C20 C 0.8743(8) 0.1961(2) -0.00552(13) 0.0361(10) Uani 1 1 d . . . . .
H20A H 0.9219 0.1419 -0.0109 0.043 Uiso 1 1 calc R U . . .
H20B H 0.7850 0.2231 -0.0338 0.043 Uiso 1 1 calc R U . . .
C21 C 1.0871(8) 0.2354(2) 0.00033(13) 0.0324(9) Uani 1 1 d . . . . .
H21A H 1.1767 0.2378 -0.0296 0.039 Uiso 1 1 calc R U . . .
H21B H 1.1865 0.2045 0.0259 0.039 Uiso 1 1 calc R U . . .
C22 C 1.0247(7) 0.3169(2) 0.01259(12) 0.0268(8) Uani 1 1 d . . . . .
H22A H 0.9377 0.3493 -0.0143 0.032 Uiso 1 1 calc R U . . .
H22B H 1.1685 0.3399 0.0174 0.032 Uiso 1 1 calc R U . . .
C23 C 0.9294(8) 0.4319(2) 0.08784(14) 0.0362(10) Uani 1 1 d . . . . .
H23 H 1.0690 0.4039 0.1012 0.043 Uiso 1 1 calc R U . . .
C24 C 0.8702(8) 0.5139(2) 0.09522(14) 0.0335(9) Uani 1 1 d . . . . .
C25 C 0.6552(8) 0.5554(2) 0.08121(13) 0.0304(9) Uani 1 1 d . . . . .
H25 H 0.5460 0.5319 0.0650 0.037 Uiso 1 1 calc R U . . .
C26 C 0.6022(7) 0.6301(2) 0.09094(13) 0.0288(8) Uani 1 1 d . . . . .
H26 H 0.4559 0.6580 0.0815 0.035 Uiso 1 1 calc R U . . .
C27 C 0.7612(7) 0.6653(2) 0.11445(13) 0.0291(9) Uani 1 1 d . . . . .
C28 C 0.9748(9) 0.6253(2) 0.12678(16) 0.0428(11) Uani 1 1 d . . . . .
H28 H 1.0868 0.6498 0.1414 0.051 Uiso 1 1 calc R U . . .
C29 C 1.0289(9) 0.5490(3) 0.11810(17) 0.0468(12) Uani 1 1 d . . . . .
H29 H 1.1747 0.5211 0.1279 0.056 Uiso 1 1 calc R U . . .
C30 C 0.7094(7) 0.7457(2) 0.12505(13) 0.0301(9) Uani 1 1 d . . . . .
H30 H 0.8190 0.7664 0.1428 0.036 Uiso 1 1 calc R U . . .
C31 C 0.4938(7) 0.87019(18) 0.11929(11) 0.0209(7) Uani 1 1 d . . . . .
C32 C 0.5867(7) 0.91581(18) 0.07426(11) 0.0220(7) Uani 1 1 d . . . . .
H32A H 0.7575 0.9038 0.0736 0.026 Uiso 1 1 calc R U . . .
H32B H 0.5229 0.8986 0.0458 0.026 Uiso 1 1 calc R U . . .
C33 C 0.5242(7) 1.00351(19) 0.07175(12) 0.0259(8) Uani 1 1 d . . . . .
H33A H 0.6042 1.0222 0.0978 0.031 Uiso 1 1 calc R U . . .
H33B H 0.5779 1.0296 0.0411 0.031 Uiso 1 1 calc R U . . .
C34 C 0.2646(7) 1.0243(2) 0.07600(12) 0.0283(8) Uani 1 1 d . . . . .
H34A H 0.1852 1.0101 0.0483 0.034 Uiso 1 1 calc R U . . .
H34B H 0.2287 1.0809 0.0759 0.034 Uiso 1 1 calc R U . . .
C35 C 0.1764(7) 0.98178(19) 0.12182(12) 0.0257(8) Uani 1 1 d . . . . .
H35A H 0.0063 0.9949 0.1237 0.031 Uiso 1 1 calc R U . . .
H35B H 0.2477 0.9989 0.1495 0.031 Uiso 1 1 calc R U . . .
C36 C 0.2347(7) 0.89407(19) 0.12381(12) 0.0234(7) Uani 1 1 d . . . . .
H36A H 0.1798 0.8681 0.1544 0.028 Uiso 1 1 calc R U . . .
H36B H 0.1518 0.8765 0.0977 0.028 Uiso 1 1 calc R U . . .
C37 C 0.6156(7) 0.88274(18) 0.16275(11) 0.0212(7) Uani 1 1 d . . . . .
C38 C 0.7083(7) 0.88778(18) 0.19927(11) 0.0213(7) Uani 1 1 d . . . . .
C39 C 0.8308(7) 0.88560(18) 0.24367(11) 0.0217(7) Uani 1 1 d . . . . .
C40 C 0.7668(7) 0.83768(19) 0.28362(11) 0.0216(7) Uani 1 1 d . . . . .
H40 H 0.6339 0.8114 0.2822 0.026 Uiso 1 1 calc R U . . .
C41 C 0.8955(7) 0.82778(18) 0.32571(11) 0.0219(7) Uani 1 1 d . . . . .
C42 C 1.0903(7) 0.86651(19) 0.32747(12) 0.0254(8) Uani 1 1 d . . . . .
H42 H 1.1828 0.8587 0.3556 0.030 Uiso 1 1 calc R U . . .
C43 C 1.1486(7) 0.9163(2) 0.28820(12) 0.0244(8) Uani 1 1 d . . . . .
H43 H 1.2778 0.9443 0.2899 0.029 Uiso 1 1 calc R U . . .
C44 C 1.0200(7) 0.92580(19) 0.24635(12) 0.0240(8) Uani 1 1 d . . . . .
H44 H 1.0619 0.9599 0.2195 0.029 Uiso 1 1 calc R U . . .
C45 C 0.8300(7) 0.77662(18) 0.36637(11) 0.0227(7) Uani 1 1 d . . . . .
C46 C 0.7711(7) 0.73491(18) 0.40002(11) 0.0217(7) Uani 1 1 d . . . . .
C47 C 0.6684(7) 0.68705(18) 0.44036(11) 0.0208(7) Uani 1 1 d . . . . .
C48 C 0.4088(7) 0.7137(2) 0.44091(13) 0.0275(8) Uani 1 1 d . . . . .
H48A H 0.3344 0.6794 0.4656 0.033 Uiso 1 1 calc R U . . .
H48B H 0.3403 0.7094 0.4097 0.033 Uiso 1 1 calc R U . . .
C49 C 0.3597(7) 0.7973(2) 0.45106(14) 0.0302(8) Uani 1 1 d . . . . .
H49A H 0.4211 0.8322 0.4247 0.036 Uiso 1 1 calc R U . . .
H49B H 0.1900 0.8118 0.4525 0.036 Uiso 1 1 calc R U . . .
C50 C 0.4697(8) 0.8080(2) 0.49784(13) 0.0328(9) Uani 1 1 d . . . . .
H50A H 0.4474 0.8635 0.5017 0.039 Uiso 1 1 calc R U . . .
H50B H 0.3916 0.7792 0.5246 0.039 Uiso 1 1 calc R U . . .
C51 C 0.7266(8) 0.7793(2) 0.49942(12) 0.0309(9) Uani 1 1 d . . . . .
H51A H 0.7883 0.7816 0.5316 0.037 Uiso 1 1 calc R U . . .
H51B H 0.8082 0.8139 0.4762 0.037 Uiso 1 1 calc R U . . .
C52 C 0.7755(7) 0.69626(19) 0.48795(11) 0.0245(8) Uani 1 1 d . . . . .
H52A H 0.9453 0.6816 0.4869 0.029 Uiso 1 1 calc R U . . .
H52B H 0.7124 0.6606 0.5137 0.029 Uiso 1 1 calc R U . . .
C53 C 0.8802(8) 0.5750(2) 0.41689(13) 0.0294(8) Uani 1 1 d . . . . .
H53 H 0.9938 0.6080 0.4062 0.035 Uiso 1 1 calc R U . . .
C54 C 0.9230(8) 0.49214(19) 0.41090(13) 0.0293(8) Uani 1 1 d . . . . .
C55 C 0.7576(8) 0.4426(2) 0.42463(13) 0.0299(9) Uani 1 1 d . . . . .
H55 H 0.6223 0.4606 0.4409 0.036 Uiso 1 1 calc R U . . .
C56 C 0.7894(7) 0.36714(19) 0.41472(13) 0.0281(8) Uani 1 1 d . . . . .
H56 H 0.6756 0.3336 0.4242 0.034 Uiso 1 1 calc R U . . .
C57 C 0.9876(7) 0.33968(19) 0.39077(12) 0.0268(8) Uani 1 1 d . . . . .
C58 C 1.1544(8) 0.3884(2) 0.37841(14) 0.0338(9) Uani 1 1 d . . . . .
H58 H 1.2920 0.3699 0.3631 0.041 Uiso 1 1 calc R U . . .
C59 C 1.1219(8) 0.4646(2) 0.38832(15) 0.0355(9) Uani 1 1 d . . . . .
H59 H 1.2372 0.4979 0.3795 0.043 Uiso 1 1 calc R U . . .
C60 C 1.0171(7) 0.26018(19) 0.37812(12) 0.0255(8) Uani 1 1 d . . . . .
H60 H 1.1430 0.2446 0.3586 0.031 Uiso 1 1 calc R U . . .
N1 N 0.8774(6) 0.21274(15) 0.39293(9) 0.0233(7) Uani 1 1 d . . . . .
N2 N 0.6978(6) 0.60337(16) 0.43575(10) 0.0261(7) Uani 1 1 d . . . . .
N3 N 0.8000(6) 0.39807(16) 0.06432(10) 0.0269(7) Uani 1 1 d . . . . .
N4 N 0.5248(6) 0.78772(15) 0.11132(10) 0.0242(7) Uani 1 1 d . . . . .
C1S C 0.610(2) 0.4217(5) 0.2631(3) 0.0502(17) Uani 0.5 1 d . U P A 1
C2S C 0.617(2) 0.3442(6) 0.2758(4) 0.0494(18) Uani 0.5 1 d . U P A 1
H2S H 0.6555 0.3215 0.3076 0.059 Uiso 0.5 1 calc R U P A 1
C3S C 0.566(2) 0.2971(6) 0.2412(4) 0.0507(18) Uani 0.5 1 d . U P A 1
H3S H 0.5532 0.2436 0.2503 0.061 Uiso 0.5 1 calc R U P A 1
C4S C 0.534(2) 0.3295(5) 0.1948(3) 0.0508(18) Uani 0.5 1 d . U P A 1
H4S H 0.5140 0.2969 0.1714 0.061 Uiso 0.5 1 calc R U P A 1
C5S C 0.5309(19) 0.4036(6) 0.1815(3) 0.0496(18) Uani 0.5 1 d . U P A 1
H5S H 0.5042 0.4242 0.1490 0.060 Uiso 0.5 1 calc R U P A 1
C6S C 0.566(2) 0.4528(6) 0.2145(4) 0.0496(19) Uani 0.5 1 d . U P A 1
H6S H 0.5610 0.5070 0.2046 0.060 Uiso 0.5 1 calc R U P A 1
C7S C 0.672(2) 0.4701(6) 0.2973(4) 0.062(2) Uani 0.5 1 d . U P A 1
H7S1 H 0.7852 0.4456 0.3202 0.074 Uiso 0.5 1 calc R U P A 1
C8S C 0.596(2) 0.5441(6) 0.3018(4) 0.064(2) Uani 0.5 1 d . U P A 1
H8S1 H 0.6830 0.5678 0.3228 0.077 Uiso 0.5 1 calc R U P A 1
C9S C 0.398(3) 0.5921(7) 0.2787(4) 0.068(2) Uani 0.5 1 d . U P A 1
C10S C 0.181(3) 0.5645(10) 0.2706(5) 0.069(2) Uani 0.5 1 d . U P A 1
H10S H 0.1698 0.5108 0.2790 0.083 Uiso 0.5 1 calc R U P A 1
C11S C -0.005(3) 0.6100(7) 0.2521(4) 0.075(2) Uani 0.5 1 d . U P A 1
H11S H -0.1466 0.5891 0.2485 0.090 Uiso 0.5 1 calc R U P A 1
C12S C 0.008(3) 0.6901(7) 0.2377(4) 0.078(2) Uani 0.5 1 d . U P A 1
H12S H -0.1252 0.7247 0.2270 0.093 Uiso 0.5 1 calc R U P A 1
C13S C 0.244(3) 0.7186(7) 0.2399(5) 0.078(3) Uani 0.5 1 d . U P A 1
H13S H 0.2708 0.7691 0.2257 0.093 Uiso 0.5 1 calc R U P A 1
C14S C 0.410(3) 0.6701(6) 0.2624(5) 0.076(2) Uani 0.5 1 d . U P A 1
H14S H 0.5507 0.6899 0.2681 0.091 Uiso 0.5 1 calc R U P A 1
C1' C 0.236(4) 0.5615(12) 0.2556(6) 0.081(2) Uani 0.5 1 d . U P B 2
C2' C 0.393(3) 0.5412(8) 0.2888(5) 0.075(2) Uani 0.5 1 d . U P B 2
H2' H 0.4530 0.4883 0.2969 0.090 Uiso 0.5 1 calc R U P B 2
C3' C 0.476(3) 0.6017(7) 0.3140(4) 0.071(2) Uani 0.5 1 d . U P B 2
H3' H 0.5962 0.5877 0.3373 0.086 Uiso 0.5 1 calc R U P B 2
C4' C 0.390(3) 0.6705(7) 0.3047(4) 0.071(2) Uani 0.5 1 d . U P B 2
H4' H 0.4277 0.7065 0.3247 0.085 Uiso 0.5 1 calc R U P B 2
C5' C 0.236(3) 0.6977(9) 0.2653(5) 0.077(3) Uani 0.5 1 d . U P B 2
H5' H 0.2002 0.7511 0.2534 0.092 Uiso 0.5 1 calc R U P B 2
C6' C 0.147(3) 0.6419(8) 0.2463(5) 0.084(2) Uani 0.5 1 d . U P B 2
H6' H 0.0174 0.6564 0.2255 0.101 Uiso 0.5 1 calc R U P B 2
C7' C 0.116(3) 0.5075(8) 0.2296(5) 0.083(2) Uani 0.5 1 d . U P B 2
H7'1 H -0.0371 0.5240 0.2179 0.100 Uiso 0.5 1 calc R U P B 2
C8' C 0.218(3) 0.4364(8) 0.2224(5) 0.086(2) Uani 0.5 1 d . U P B 2
H8'1 H 0.1151 0.4045 0.2112 0.104 Uiso 0.5 1 calc R U P B 2
C9' C 0.4476(15) 0.4017(5) 0.2285(4) 0.084(2) Uani 0.5 1 d G U P B 2
C10' C 0.4833(15) 0.3296(5) 0.2564(3) 0.081(2) Uani 0.5 1 d G U P B 2
H10' H 0.3548 0.3030 0.2667 0.097 Uiso 0.5 1 calc R U P B 2
C11' C 0.7071(18) 0.2965(4) 0.2693(3) 0.081(3) Uani 0.5 1 d G U P B 2
H11' H 0.7316 0.2472 0.2884 0.098 Uiso 0.5 1 calc R U P B 2
C12' C 0.8952(14) 0.3354(5) 0.2542(3) 0.085(3) Uani 0.5 1 d G U P B 2
H12' H 1.0482 0.3127 0.2630 0.102 Uiso 0.5 1 calc R U P B 2
C13' C 0.8595(16) 0.4074(5) 0.2263(3) 0.088(3) Uani 0.5 1 d G U P B 2
H13' H 0.9880 0.4340 0.2160 0.105 Uiso 0.5 1 calc R U P B 2
C14' C 0.6357(19) 0.4405(4) 0.2135(4) 0.088(3) Uani 0.5 1 d G U P B 2
H14' H 0.6112 0.4898 0.1944 0.105 Uiso 0.5 1 calc R U P B 2

loop_
_atom_site_aniso_label
_atom_site_aniso_U_11
_atom_site_aniso_U_22
_atom_site_aniso_U_33
_atom_site_aniso_U_23
_atom_site_aniso_U_13
_atom_site_aniso_U_12
C1 0.024(2) 0.0152(14) 0.0188(15) 0.0012(11) 0.0017(14) 0.0004(13)
C2 0.026(2) 0.0192(15) 0.0169(14) 0.0005(11) -0.0007(14) -0.0036(14)
C3 0.035(2) 0.0182(15) 0.0223(16) 0.0021(12) -0.0020(16) 0.0006(15)
C4 0.040(3) 0.0198(16) 0.0273(17) 0.0016(13) 0.0028(17) -0.0059(16)
C5 0.025(2) 0.0232(16) 0.0296(18) -0.0001(13) 0.0000(15) -0.0061(15)
C6 0.023(2) 0.0215(16) 0.0241(16) 0.0003(13) -0.0020(14) 0.0002(15)
C7 0.027(2) 0.0171(14) 0.0217(16) 0.0008(12) -0.0034(15) -0.0017(14)
C8 0.023(2) 0.0226(16) 0.0217(16) 0.0007(13) -0.0019(14) 0.0001(14)
C9 0.026(2) 0.0251(16) 0.0162(14) 0.0001(12) 0.0001(14) -0.0027(15)
C10 0.028(2) 0.0266(17) 0.0178(15) 0.0023(13) -0.0022(14) -0.0006(15)
C11 0.021(2) 0.0286(17) 0.0264(17) -0.0018(14) 0.0041(15) 0.0020(15)
C12 0.033(2) 0.0280(18) 0.0204(16) 0.0001(13) 0.0038(15) 0.0006(16)
C13 0.031(2) 0.0262(17) 0.0187(15) 0.0008(13) -0.0017(15) -0.0013(16)
C14 0.023(2) 0.0314(18) 0.0202(16) 0.0006(13) -0.0005(14) 0.0042(16)
C15 0.034(2) 0.0272(17) 0.0208(16) -0.0012(13) 0.0013(16) -0.0022(16)
C16 0.030(2) 0.0211(15) 0.0193(15) -0.0014(12) -0.0004(15) -0.0009(15)
C17 0.026(2) 0.0188(15) 0.0195(15) 0.0030(12) 0.0002(14) 0.0010(14)
C18 0.030(2) 0.0236(17) 0.0339(19) 0.0002(14) -0.0022(17) 0.0007(16)
C19 0.030(2) 0.0235(17) 0.047(2) -0.0027(15) -0.0081(19) -0.0018(17)
C20 0.050(3) 0.0268(18) 0.0295(19) -0.0063(15) -0.0133(19) 0.0078(19)
C21 0.042(3) 0.0271(18) 0.0222(17) 0.0054(14) 0.0085(17) 0.0081(18)
C22 0.027(2) 0.0269(17) 0.0233(16) 0.0052(13) 0.0026(15) -0.0006(16)
C23 0.035(3) 0.0300(19) 0.042(2) -0.0073(16) -0.0076(19) 0.0045(18)
C24 0.039(3) 0.0256(18) 0.035(2) -0.0038(15) -0.0043(18) 0.0011(18)
C25 0.037(3) 0.0242(17) 0.0290(18) 0.0005(14) -0.0034(17) -0.0036(17)
C26 0.031(2) 0.0232(17) 0.0300(18) 0.0018(14) -0.0028(16) 0.0011(16)
C27 0.033(2) 0.0254(17) 0.0266(18) -0.0004(14) -0.0030(16) 0.0004(16)
C28 0.037(3) 0.038(2) 0.056(3) -0.0167(19) -0.009(2) 0.000(2)
C29 0.038(3) 0.037(2) 0.066(3) -0.018(2) -0.017(2) 0.006(2)
C30 0.031(2) 0.0283(18) 0.0313(19) -0.0047(15) -0.0028(17) -0.0041(17)
C31 0.026(2) 0.0199(15) 0.0157(14) -0.0003(12) -0.0002(14) -0.0028(14)
C32 0.026(2) 0.0211(15) 0.0173(14) 0.0000(12) 0.0011(14) -0.0014(14)
C33 0.033(2) 0.0221(16) 0.0202(16) 0.0039(12) 0.0020(15) -0.0009(15)
C34 0.034(2) 0.0240(17) 0.0237(17) 0.0032(13) -0.0037(16) 0.0025(16)
C35 0.024(2) 0.0261(17) 0.0262(17) -0.0033(13) -0.0003(15) 0.0006(15)
C36 0.025(2) 0.0246(16) 0.0206(15) -0.0004(13) -0.0005(14) -0.0048(15)
C37 0.0205(19) 0.0180(15) 0.0235(16) 0.0027(12) 0.0013(14) -0.0023(14)
C38 0.022(2) 0.0212(15) 0.0198(15) 0.0020(12) 0.0003(14) -0.0041(14)
C39 0.026(2) 0.0204(15) 0.0179(15) -0.0009(12) 0.0001(14) -0.0003(14)
C40 0.0210(19) 0.0236(16) 0.0199(15) -0.0009(12) 0.0005(14) -0.0042(14)
C41 0.028(2) 0.0198(15) 0.0161(14) 0.0003(12) -0.0008(14) -0.0003(14)
C42 0.032(2) 0.0247(16) 0.0192(15) -0.0022(13) -0.0053(15) -0.0024(16)
C43 0.022(2) 0.0248(16) 0.0276(17) -0.0021(13) -0.0002(15) -0.0079(15)
C44 0.028(2) 0.0245(16) 0.0193(15) -0.0003(12) 0.0013(14) -0.0068(15)
C45 0.028(2) 0.0201(15) 0.0191(15) -0.0021(12) -0.0027(14) -0.0014(15)
C46 0.025(2) 0.0190(15) 0.0202(15) -0.0018(12) -0.0015(14) -0.0006(14)
C47 0.025(2) 0.0167(14) 0.0195(15) 0.0023(11) -0.0009(14) -0.0044(14)
C48 0.022(2) 0.0243(17) 0.0342(19) 0.0029(14) -0.0020(16) -0.0021(15)
C49 0.020(2) 0.0253(17) 0.042(2) 0.0025(15) 0.0057(17) 0.0021(15)
C50 0.046(3) 0.0238(17) 0.0264(17) -0.0006(14) 0.0110(18) -0.0017(18)
C51 0.046(3) 0.0276(18) 0.0177(16) 0.0005(13) -0.0042(16) -0.0046(18)
C52 0.029(2) 0.0239(16) 0.0191(15) 0.0008(12) -0.0032(15) -0.0002(15)
C53 0.036(2) 0.0212(16) 0.0306(18) 0.0003(14) 0.0021(17) -0.0061(16)
C54 0.037(2) 0.0196(16) 0.0302(18) -0.0013(13) -0.0003(17) -0.0028(16)
C55 0.034(2) 0.0215(17) 0.0330(19) -0.0010(14) 0.0073(17) -0.0018(16)
C56 0.033(2) 0.0186(16) 0.0320(18) 0.0018(13) 0.0027(17) -0.0052(16)
C57 0.034(2) 0.0204(16) 0.0246(16) 0.0008(13) -0.0005(16) -0.0014(16)
C58 0.033(2) 0.0277(18) 0.041(2) -0.0049(16) 0.0086(18) -0.0059(17)
C59 0.036(3) 0.0241(17) 0.047(2) -0.0019(16) 0.005(2) -0.0088(17)
C60 0.028(2) 0.0220(16) 0.0238(16) 0.0005(13) 0.0024(15) 0.0014(15)
N1 0.0304(19) 0.0178(13) 0.0201(13) -0.0003(10) 0.0003(12) 0.0004(13)
N2 0.037(2) 0.0182(13) 0.0216(14) 0.0019(11) -0.0010(14) -0.0028(13)
N3 0.035(2) 0.0216(14) 0.0220(14) 0.0019(11) -0.0008(14) 0.0000(14)
N4 0.0310(19) 0.0182(13) 0.0222(14) 0.0000(11) -0.0017(13) -0.0006(13)
C1S 0.062(4) 0.042(3) 0.046(3) -0.004(3) -0.008(3) -0.008(3)
C2S 0.052(5) 0.047(3) 0.046(3) 0.001(3) 0.001(4) -0.003(4)
C3S 0.054(5) 0.039(3) 0.061(4) -0.008(3) 0.006(4) -0.012(4)
C4S 0.059(5) 0.044(3) 0.053(3) -0.018(3) 0.002(4) -0.010(4)
C5S 0.055(5) 0.051(3) 0.045(3) -0.007(3) -0.002(4) -0.011(4)
C6S 0.062(5) 0.043(3) 0.045(3) -0.001(3) -0.007(4) -0.017(4)
C7S 0.076(5) 0.055(3) 0.052(4) -0.006(3) -0.022(4) 0.003(4)
C8S 0.086(5) 0.053(4) 0.055(4) -0.015(3) -0.029(4) -0.001(4)
C9S 0.093(5) 0.046(3) 0.065(4) -0.008(3) -0.024(4) -0.001(4)
C10S 0.086(5) 0.055(4) 0.064(5) -0.006(4) -0.018(5) -0.002(4)
C11S 0.087(5) 0.064(4) 0.071(5) -0.011(4) -0.010(5) 0.003(4)
C12S 0.097(6) 0.061(4) 0.071(5) -0.014(4) -0.013(5) 0.013(4)
C13S 0.107(6) 0.048(4) 0.074(5) -0.007(4) -0.021(5) 0.004(4)
C14S 0.101(6) 0.046(4) 0.081(5) -0.010(4) -0.025(5) -0.002(4)
C1' 0.091(5) 0.072(4) 0.079(5) -0.016(4) -0.022(4) 0.003(4)
C2' 0.085(6) 0.069(4) 0.070(5) -0.010(4) -0.014(4) -0.001(4)
C3' 0.080(6) 0.073(5) 0.059(4) -0.009(4) -0.011(4) 0.000(4)
C4' 0.084(6) 0.069(4) 0.060(4) -0.023(4) -0.004(4) 0.001(5)
C5' 0.089(6) 0.070(4) 0.071(5) -0.028(4) -0.011(5) 0.014(5)
C6' 0.096(6) 0.074(4) 0.081(5) -0.022(4) -0.023(5) 0.011(5)
C7' 0.091(6) 0.078(4) 0.081(5) -0.018(4) -0.017(4) -0.002(4)
C8' 0.096(5) 0.079(4) 0.085(5) -0.017(4) -0.009(5) -0.006(4)
C9' 0.099(5) 0.072(4) 0.078(5) -0.008(4) -0.001(5) -0.003(4)
C10' 0.103(6) 0.067(5) 0.073(5) -0.016(4) 0.007(5) -0.006(4)
C11' 0.108(6) 0.065(5) 0.069(5) -0.010(4) 0.001(5) -0.003(4)
C12' 0.104(6) 0.071(5) 0.077(5) -0.008(4) 0.001(5) -0.001(5)
C13' 0.101(6) 0.075(5) 0.082(5) -0.004(4) 0.006(5) -0.002(5)
C14' 0.102(6) 0.076(5) 0.081(5) -0.001(5) 0.005(5) -0.003(5)

loop_
_atom_type_symbol
_atom_type_description
_atom_type_scat_dispersion_real
_atom_type_scat_dispersion_imag
_atom_type_scat_source
C C 0.0033 0.0016 'International Tables Vol C Tables 4.2.6.8 and 6.1.1.4'
H H 0.0000 0.0000 'International Tables Vol C Tables 4.2.6.8 and 6.1.1.4'
N N 0.0061 0.0033 'International Tables Vol C Tables 4.2.6.8 and 6.1.1.4'

loop_
_geom_angle_atom_site_label_1
_geom_angle_atom_site_label_2
_geom_angle_atom_site_label_3
_geom_angle
C7 C1 N1 112.7(3)
C7 C1 C6 109.2(3)
N1 C1 C6 106.8(3)
C7 C1 C2 112.0(3)
N1 C1 C2 106.3(2)
C6 C1 C2 109.7(3)
C3 C2 C1 112.2(3)
C4 C3 C2 111.7(3)
C3 C4 C5 110.7(3)
C4 C5 C6 110.5(3)
C1 C6 C5 112.6(3)
C8 C7 C1 174.4(4)
C7 C8 C9 175.9(4)
C10 C9 C14 119.4(3)
C10 C9 C8 121.9(3)
C14 C9 C8 118.6(3)
C9 C10 C11 120.3(3)
C10 C11 C12 120.1(4)
C13 C12 C11 120.5(3)
C12 C13 C14 119.1(3)
C12 C13 C15 120.9(3)
C14 C13 C15 120.0(4)
C9 C14 C13 120.6(4)
C16 C15 C13 179.3(5)
C15 C16 C17 175.8(4)
C16 C17 N3 113.9(3)
C16 C17 C18 109.3(3)
N3 C17 C18 107.6(3)
C16 C17 C22 109.5(3)
N3 C17 C22 108.1(3)
C18 C17 C22 108.4(3)
C19 C18 C17 111.9(3)
C20 C19 C18 111.1(3)
C21 C20 C19 111.1(3)
C20 C21 C22 111.8(3)
C21 C22 C17 111.3(3)
N3 C23 C24 122.0(4)
C29 C24 C25 119.6(4)
C29 C24 C23 118.7(4)
C25 C24 C23 121.7(4)
C26 C25 C24 119.9(4)
C25 C26 C27 120.7(4)
C28 C27 C26 119.3(3)
C28 C27 C30 119.0(4)
C26 C27 C30 121.8(4)
C27 C28 C29 120.7(4)
C24 C29 C28 119.9(4)
N4 C30 C27 122.2(4)
C37 C31 N4 112.4(3)
C37 C31 C36 109.8(3)
N4 C31 C36 107.2(3)
C37 C31 C32 111.5(3)
N4 C31 C32 105.9(2)
C36 C31 C32 109.9(3)
C33 C32 C31 112.9(3)
C34 C33 C32 110.9(3)
C33 C34 C35 110.4(3)
C34 C35 C36 111.0(3)
C31 C36 C35 112.1(3)
C38 C37 C31 175.1(3)
C37 C38 C39 174.1(3)
C44 C39 C40 119.5(3)
C44 C39 C38 121.4(3)
C40 C39 C38 118.9(3)
C39 C40 C41 120.7(3)
C42 C41 C40 119.3(3)
C42 C41 C45 120.7(3)
C40 C41 C45 120.0(3)
C43 C42 C41 119.8(3)
C42 C43 C44 120.5(3)
C39 C44 C43 120.1(3)
C46 C45 C41 178.6(4)
C45 C46 C47 173.0(4)
N2 C47 C46 112.9(3)
N2 C47 C48 107.6(3)
C46 C47 C48 107.9(3)
N2 C47 C52 107.7(3)
C46 C47 C52 111.3(3)
C48 C47 C52 109.3(3)
C47 C48 C49 111.6(3)
C50 C49 C48 111.5(3)
C51 C50 C49 111.5(3)
C50 C51 C52 112.1(3)
C47 C52 C51 112.0(3)
N2 C53 C54 122.2(4)
C59 C54 C55 119.4(3)
C59 C54 C53 119.8(4)
C55 C54 C53 120.6(4)
C56 C55 C54 120.2(4)
C55 C56 C57 120.6(4)
C58 C57 C56 119.0(3)
C58 C57 C60 120.2(4)
C56 C57 C60 120.8(3)
C57 C58 C59 120.3(4)
C54 C59 C58 120.5(4)
N1 C60 C57 120.9(3)
C60 N1 C1 121.0(3)
C53 N2 C47 118.8(3)
C23 N3 C17 118.0(3)
C30 N4 C31 119.2(3)
C2S C1S C6S 118.5(9)
C2S C1S C7S 120.2(9)
C6S C1S C7S 120.9(9)
C1S C2S C3S 119.4(9)
C4S C3S C2S 119.3(9)
C5S C4S C3S 122.2(9)
C4S C5S C6S 120.6(10)
C5S C6S C1S 119.7(9)
C8S C7S C1S 130.5(10)
C7S C8S C9S 127.7(11)
C14S C9S C10S 115.7(13)
C14S C9S C8S 120.3(14)
C10S C9S C8S 124.0(12)
C11S C10S C9S 123.6(16)
C10S C11S C12S 119.5(17)
C11S C12S C13S 117.7(13)
C14S C13S C12S 116.7(13)
C13S C14S C9S 125.8(16)
C2' C1' C6' 117.4(17)
C2' C1' C7' 126.3(17)
C6' C1' C7' 115.9(16)
C1' C2' C3' 119.3(15)
C4' C3' C2' 120.2(13)
C3' C4' C5' 122.8(12)
C6' C5' C4' 114.6(14)
C5' C6' C1' 123.8(16)
C8' C7' C1' 122.7(16)
C7' C8' C9' 131.4(15)
C10' C9' C14' 120.0
C10' C9' C8' 116.9(9)
C14' C9' C8' 122.5(9)
C11' C10' C9' 120.0
C10' C11' C12' 120.0
C13' C12' C11' 120.0
C12' C13' C14' 120.0
C13' C14' C9' 120.0

loop_
_geom_bond_atom_site_label_1
_geom_bond_atom_site_label_2
_geom_bond_distance
C1 C7 1.479(5)
C1 N1 1.485(4)
C1 C6 1.519(5)
C1 C2 1.542(4)
C2 C3 1.524(4)
C3 C4 1.508(6)
C4 C5 1.526(5)
C5 C6 1.528(4)
C7 C8 1.198(5)
C8 C9 1.434(5)
C9 C10 1.382(5)
C9 C14 1.395(5)
C10 C11 1.386(5)
C11 C12 1.393(5)
C12 C13 1.380(5)
C13 C14 1.399(5)
C13 C15 1.436(5)
C15 C16 1.189(5)
C16 C17 1.479(5)
C17 N3 1.480(4)
C17 C18 1.522(5)
C17 C22 1.540(5)
C18 C19 1.521(5)
C19 C20 1.518(6)
C20 C21 1.508(6)
C21 C22 1.518(5)
C23 N3 1.260(5)
C23 C24 1.483(5)
C24 C29 1.382(6)
C24 C25 1.400(6)
C25 C26 1.376(5)
C26 C27 1.394(6)
C27 C28 1.374(6)
C27 C30 1.478(5)
C28 C29 1.393(6)
C30 N4 1.259(5)
C31 C37 1.481(5)
C31 N4 1.485(4)
C31 C36 1.523(5)
C31 C32 1.539(4)
C32 C33 1.531(4)
C33 C34 1.516(5)
C34 C35 1.522(5)
C35 C36 1.529(5)
C37 C38 1.190(5)
C38 C39 1.445(5)
C39 C44 1.384(5)
C39 C40 1.390(5)
C40 C41 1.394(5)
C41 C42 1.393(5)
C41 C45 1.437(5)
C42 C43 1.383(5)
C43 C44 1.388(5)
C45 C46 1.193(5)
C46 C47 1.487(5)
C47 N2 1.482(4)
C47 C48 1.525(5)
C47 C52 1.527(4)
C48 C49 1.526(5)
C49 C50 1.521(5)
C50 C51 1.516(6)
C51 C52 1.529(5)
C53 N2 1.261(5)
C53 C54 1.479(5)
C54 C59 1.383(6)
C54 C55 1.390(6)
C55 C56 1.382(5)
C56 C57 1.400(6)
C57 C58 1.379(6)
C57 C60 1.478(5)
C58 C59 1.396(5)
C60 N1 1.260(5)
C1S C2S 1.354(13)
C1S C6S 1.424(14)
C1S C7S 1.449(14)
C2S C3S 1.422(14)
C3S C4S 1.363(14)
C4S C5S 1.302(13)
C5S C6S 1.389(15)
C7S C8S 1.344(14)
C8S C9S 1.449(17)
C9S C14S 1.394(16)
C9S C10S 1.43(2)
C10S C11S 1.33(2)
C11S C12S 1.421(18)
C12S C13S 1.52(2)
C13S C14S 1.312(19)
C1' C2' 1.30(2)
C1' C6' 1.43(2)
C1' C7' 1.52(2)
C2' C3' 1.488(18)
C3' C4' 1.245(16)
C4' C5' 1.431(19)
C5' C6' 1.34(2)
C7' C8' 1.356(18)
C8' C9' 1.402(17)
C9' C10' 1.3900
C9' C14' 1.3900
C10' C11' 1.3900
C11' C12' 1.3900
C12' C13' 1.3900
C13' C14' 1.3900

loop_
_geom_torsion_atom_site_label_1
_geom_torsion_atom_site_label_2
_geom_torsion_atom_site_label_3
_geom_torsion_atom_site_label_4
_geom_torsion
C7 C1 C2 C3 -68.1(4)
N1 C1 C2 C3 168.4(3)
C6 C1 C2 C3 53.3(4)
C1 C2 C3 C4 -55.2(4)
C2 C3 C4 C5 56.2(4)
C3 C4 C5 C6 -56.5(4)
C7 C1 C6 C5 68.6(3)
N1 C1 C6 C5 -169.3(3)
C2 C1 C6 C5 -54.5(4)
C4 C5 C6 C1 56.8(4)
C14 C9 C10 C11 1.0(6)
C8 C9 C10 C11 -176.9(3)
C9 C10 C11 C12 0.3(6)
C10 C11 C12 C13 -0.8(6)
C11 C12 C13 C14 0.1(6)
C11 C12 C13 C15 179.6(3)
C10 C9 C14 C13 -1.7(6)
C8 C9 C14 C13 176.3(3)
C12 C13 C14 C9 1.1(6)
C15 C13 C14 C9 -178.3(3)
C16 C17 C18 C19 -61.9(4)
N3 C17 C18 C19 174.1(3)
C22 C17 C18 C19 57.5(4)
C17 C18 C19 C20 -57.0(4)
C18 C19 C20 C21 54.2(4)
C19 C20 C21 C22 -54.6(4)
C20 C21 C22 C17 56.7(4)
C16 C17 C22 C21 62.1(4)
N3 C17 C22 C21 -173.4(3)
C18 C17 C22 C21 -57.1(4)
N3 C23 C24 C29 -174.9(4)
N3 C23 C24 C25 7.5(6)
C29 C24 C25 C26 -1.0(6)
C23 C24 C25 C26 176.6(4)
C24 C25 C26 C27 0.3(6)
C25 C26 C27 C28 1.7(6)
C25 C26 C27 C30 179.6(3)
C26 C27 C28 C29 -3.1(7)
C30 C27 C28 C29 178.9(4)
C25 C24 C29 C28 -0.4(7)
C23 C24 C29 C28 -178.1(4)
C27 C28 C29 C24 2.5(7)
C28 C27 C30 N4 174.2(4)
C26 C27 C30 N4 -3.7(6)
C37 C31 C32 C33 -69.1(4)
N4 C31 C32 C33 168.3(3)
C36 C31 C32 C33 52.8(4)
C31 C32 C33 C34 -54.9(4)
C32 C33 C34 C35 56.4(4)
C33 C34 C35 C36 -57.7(4)
C37 C31 C36 C35 69.4(3)
N4 C31 C36 C35 -168.2(3)
C32 C31 C36 C35 -53.5(3)
C34 C35 C36 C31 57.1(4)
C44 C39 C40 C41 -2.1(5)
C38 C39 C40 C41 173.3(3)
C39 C40 C41 C42 0.0(5)
C39 C40 C41 C45 -178.6(3)
C40 C41 C42 C43 2.4(5)
C45 C41 C42 C43 -179.1(3)
C41 C42 C43 C44 -2.6(5)
C40 C39 C44 C43 2.0(5)
C38 C39 C44 C43 -173.4(3)
C42 C43 C44 C39 0.4(5)
N2 C47 C48 C49 173.7(3)
C46 C47 C48 C49 -64.2(4)
C52 C47 C48 C49 57.1(4)
C47 C48 C49 C50 -56.7(4)
C48 C49 C50 C51 53.6(4)
C49 C50 C51 C52 -52.5(4)
N2 C47 C52 C51 -172.4(3)
C46 C47 C52 C51 63.3(4)
C48 C47 C52 C51 -55.9(4)
C50 C51 C52 C47 54.5(4)
N2 C53 C54 C59 177.5(4)
N2 C53 C54 C55 2.2(6)
C59 C54 C55 C56 -1.6(6)
C53 C54 C55 C56 173.8(3)
C54 C55 C56 C57 -0.1(6)
C55 C56 C57 C58 1.9(6)
C55 C56 C57 C60 -177.1(3)
C56 C57 C58 C59 -2.0(6)
C60 C57 C58 C59 177.0(4)
C55 C54 C59 C58 1.4(6)
C53 C54 C59 C58 -174.0(4)
C57 C58 C59 C54 0.4(6)
C58 C57 C60 N1 173.4(4)
C56 C57 C60 N1 -7.6(5)
C57 C60 N1 C1 -178.1(3)
C7 C1 N1 C60 -25.0(5)
C6 C1 N1 C60 -144.9(3)
C2 C1 N1 C60 98.0(4)
C54 C53 N2 C47 -179.9(3)
C46 C47 N2 C53 34.5(5)
C48 C47 N2 C53 153.4(3)
C52 C47 N2 C53 -88.9(4)
C24 C23 N3 C17 178.6(3)
C16 C17 N3 C23 32.9(5)
C18 C17 N3 C23 154.2(4)
C22 C17 N3 C23 -89.0(4)
C27 C30 N4 C31 -174.3(3)
C37 C31 N4 C30 -30.8(5)
C36 C31 N4 C30 -151.5(3)
C32 C31 N4 C30 91.1(4)
C6S C1S C2S C3S -4.0(17)
C7S C1S C2S C3S -177.1(12)
C1S C2S C3S C4S 6.8(17)
C2S C3S C4S C5S -5.7(18)
C3S C4S C5S C6S 1.8(18)
C4S C5S C6S C1S 1.0(18)
C2S C1S C6S C5S 0.2(18)
C7S C1S C6S C5S 173.2(12)
C2S C1S C7S C8S -149.1(14)
C6S C1S C7S C8S 38(2)
C1S C7S C8S C9S 12(2)
C7S C8S C9S C14S -140.9(15)
C7S C8S C9S C10S 39(2)
C14S C9S C10S C11S -5(2)
C8S C9S C10S C11S 175.5(13)
C9S C10S C11S C12S 2(2)
C10S C11S C12S C13S 5.7(19)
C11S C12S C13S C14S -11.1(19)
C12S C13S C14S C9S 9(2)
C10S C9S C14S C13S -2(2)
C8S C9S C14S C13S 178.2(14)
C6' C1' C2' C3' -2(3)
C7' C1' C2' C3' -174.0(15)
C1' C2' C3' C4' 3(2)
C2' C3' C4' C5' -10(2)
C3' C4' C5' C6' 16(2)
C4' C5' C6' C1' -15(3)
C2' C1' C6' C5' 9(3)
C7' C1' C6' C5' -178.2(16)
C2' C1' C7' C8' -29(3)
C6' C1' C7' C8' 158.8(16)
C1' C7' C8' C9' -11(3)
C7' C8' C9' C10' 127.0(15)
C7' C8' C9' C14' -44(2)
C14' C9' C10' C11' 0.0
C8' C9' C10' C11' -171.4(11)
C9' C10' C11' C12' 0.0
C10' C11' C12' C13' 0.0
C11' C12' C13' C14' 0.0
C12' C13' C14' C9' 0.0
C10' C9' C14' C13' 0.0
C8' C9' C14' C13' 170.9(11)
